data_7040874
loop_
_publ_author_name
'Xu, Bin'
'Ma, Anjie'
'Jia, Teng'
'Hao, Zhiqiang'
'Gao, Wei'
'Mu, Ying'

_publ_section_title
;
 Synthesis and structural characterization of iron complexes bearing
 N-aryl-phenanthren-o-iminoquinone ligands.
;
_journal_issue 44
_journal_name_full 'Dalton transactions (Cambridge, England : 2003)'
_journal_page_first 17966
_journal_page_last 17973
_journal_paper_doi 10.1039/c6dt03572h
_journal_volume 45
_journal_year 2016
_chemical_formula_sum 'C52 H50 Cl Fe N2 O2'
_chemical_formula_weight 826.24
_chemical_name_systematic
; 
 ? 
;
_space_group_IT_number 14
_symmetry_cell_setting monoclinic
_symmetry_space_group_name_Hall '-P 2ybc'
_symmetry_space_group_name_H-M 'P 1 21/c 1'
_atom_sites_solution_hydrogens geom
_atom_sites_solution_primary direct
_atom_sites_solution_secondary difmap
_audit_creation_method SHELXL-97
_audit_update_record
;
2016-03-17 deposited with the CCDC.
2016-10-11 downloaded from the CCDC.
;
_cell_angle_alpha 90.00
_cell_angle_beta 107.015(2)
_cell_angle_gamma 90.00
_cell_formula_units_Z 4
_cell_length_a 16.5932(13)
_cell_length_b 13.0580(10)
_cell_length_c 20.9718(17)
_cell_measurement_reflns_used 5276
_cell_measurement_temperature 185(2)
_cell_measurement_theta_max 25.03
_cell_measurement_theta_min 2.22
_cell_volume 4345.1(6)
_computing_cell_refinement 'Bruker SMART'
_computing_data_collection 'Bruker SMART'
_computing_data_reduction 'Bruker SAINT'
_computing_molecular_graphics 'Bruker SHELXTL'
_computing_publication_material 'Bruker SHELXTL'
_computing_structure_refinement 'SHELXL-97 (Sheldrick, 1997)'
_computing_structure_solution 'SHELXS-97 (Sheldrick, 1990)'
_diffrn_ambient_temperature 185(2)
_diffrn_measured_fraction_theta_full 0.996
_diffrn_measured_fraction_theta_max 0.996
_diffrn_measurement_device_type 'CCD area detector'
_diffrn_measurement_method 'phi and omega scan'
_diffrn_radiation_monochromator graphite
_diffrn_radiation_source 'fine-focus sealed tube'
_diffrn_radiation_type MoK\a
_diffrn_radiation_wavelength 0.71073
_diffrn_reflns_av_R_equivalents 0.0824
_diffrn_reflns_av_sigmaI/netI 0.0914
_diffrn_reflns_limit_h_max 14
_diffrn_reflns_limit_h_min -19
_diffrn_reflns_limit_k_max 15
_diffrn_reflns_limit_k_min -15
_diffrn_reflns_limit_l_max 24
_diffrn_reflns_limit_l_min -24
_diffrn_reflns_number 25358
_diffrn_reflns_theta_full 25.03
_diffrn_reflns_theta_max 25.03
_diffrn_reflns_theta_min 1.28
_exptl_absorpt_coefficient_mu 0.451
_exptl_absorpt_correction_T_max 0.9112
_exptl_absorpt_correction_T_min 0.8879
_exptl_absorpt_correction_type multi-scan
_exptl_absorpt_process_details 'SADABS; Bruker, 2000'
_exptl_crystal_colour brown
_exptl_crystal_density_diffrn 1.263
_exptl_crystal_density_method 'not measured'
_exptl_crystal_description block
_exptl_crystal_F_000 1740
_exptl_crystal_size_max 0.27
_exptl_crystal_size_mid 0.23
_exptl_crystal_size_min 0.21
_refine_diff_density_max 0.379
_refine_diff_density_min -0.368
_refine_diff_density_rms 0.059
_refine_ls_extinction_method none
_refine_ls_goodness_of_fit_ref 1.000
_refine_ls_hydrogen_treatment constr
_refine_ls_matrix_type full
_refine_ls_number_parameters 531
_refine_ls_number_reflns 7649
_refine_ls_number_restraints 0
_refine_ls_restrained_S_all 1.000
_refine_ls_R_factor_all 0.1080
_refine_ls_R_factor_gt 0.0598
_refine_ls_shift/su_max 0.001
_refine_ls_shift/su_mean 0.000
_refine_ls_structure_factor_coef Fsqd
_refine_ls_weighting_details 'calc w=1/[\s^2^(Fo^2^)+(0.0241P)^2^+3.2121P] where P=(Fo^2^+2Fc^2^)/3'
_refine_ls_weighting_scheme calc
_refine_ls_wR_factor_gt 0.0965
_refine_ls_wR_factor_ref 0.1121
_reflns_number_gt 4875
_reflns_number_total 7649
_reflns_threshold_expression >2sigma(I)
_cod_data_source_file c6dt03572h2.cif
_cod_data_source_block complex_2b
_cod_depositor_comments
;
The following automatic conversions were performed:

'_symmetry_cell_setting' value 'Monoclinic' changed to 'monoclinic'
according to
/usr/data/users/saulius/crontab/automatic-downloads/rss-feeds/RSC/lib/dictionaries/cif_core.dic
dictionary named 'cif_core.dic' version 2.4.2 from 2011-04-26.

'_exptl_absorpt_correction_type' value 'Multi-scan' changed to
'multi-scan' according to
/usr/data/users/saulius/crontab/automatic-downloads/rss-feeds/RSC/lib/dictionaries/cif_core.dic
dictionary named 'cif_core.dic' version 2.4.2 from 2011-04-26.

Automatic conversion script
Id: cif_fix_values 4268 2015-11-12 08:31:59Z antanas 

 Adding full bibliography for 7040871--7040875.cif.
;
_cod_original_sg_symbol_H-M P2(1)/c
_cod_database_code 7040874

loop_
_symmetry_equiv_pos_as_xyz
'x, y, z'
'-x, y+1/2, -z+1/2'
'-x, -y, -z'
'x, -y-1/2, z-1/2'

loop_
_atom_site_label
_atom_site_type_symbol
_atom_site_fract_x
_atom_site_fract_y
_atom_site_fract_z
_atom_site_U_iso_or_equiv
_atom_site_adp_type
_atom_site_occupancy
_atom_site_symmetry_multiplicity
_atom_site_calc_flag
_atom_site_refinement_flags
C1 C 0.3438(2) 0.3537(2) 0.82783(17) 0.0257(8) Uani 1 1 d .
C2 C 0.3746(2) 0.3037(3) 0.89278(17) 0.0275(8) Uani 1 1 d .
C3 C 0.3319(2) 0.2232(3) 0.91316(18) 0.0382(10) Uani 1 1 d .
H3 H 0.2800 0.1999 0.8838 0.046 Uiso 1 1 calc R
C4 C 0.3628(2) 0.1769(3) 0.97447(19) 0.0441(11) Uani 1 1 d .
H4 H 0.3330 0.1218 0.9867 0.053 Uiso 1 1 calc R
C5 C 0.4377(3) 0.2110(3) 1.01821(19) 0.0468(11) Uani 1 1 d .
H5 H 0.4587 0.1807 1.0611 0.056 Uiso 1 1 calc R
C6 C 0.4814(2) 0.2884(3) 0.99956(18) 0.0397(10) Uani 1 1 d .
H6 H 0.5332 0.3100 1.0299 0.048 Uiso 1 1 calc R
C7 C 0.4527(2) 0.3372(3) 0.93738(17) 0.0294(9) Uani 1 1 d .
C8 C 0.5020(2) 0.4192(3) 0.91927(17) 0.0313(9) Uani 1 1 d .
C9 C 0.5787(2) 0.4554(3) 0.96185(19) 0.0445(11) Uani 1 1 d .
H9 H 0.6011 0.4256 1.0047 0.053 Uiso 1 1 calc R
C10 C 0.6217(3) 0.5332(3) 0.9423(2) 0.0520(12) Uani 1 1 d .
H10 H 0.6740 0.5551 0.9717 0.062 Uiso 1 1 calc R
C11 C 0.5907(2) 0.5810(3) 0.8806(2) 0.0451(11) Uani 1 1 d .
H11 H 0.6202 0.6367 0.8686 0.054 Uiso 1 1 calc R
C12 C 0.5169(2) 0.5461(3) 0.83765(19) 0.0367(10) Uani 1 1 d .
H12 H 0.4952 0.5768 0.7950 0.044 Uiso 1 1 calc R
C13 C 0.4733(2) 0.4654(3) 0.85626(18) 0.0295(9) Uani 1 1 d .
C14 C 0.3964(2) 0.4291(3) 0.80966(17) 0.0265(8) Uani 1 1 d .
C15 C 0.2015(2) 0.2800(3) 0.78583(17) 0.0288(9) Uani 1 1 d .
C16 C 0.1888(2) 0.1825(3) 0.75591(18) 0.0354(10) Uani 1 1 d .
C17 C 0.1206(3) 0.1253(3) 0.7625(2) 0.0513(12) Uani 1 1 d .
H17 H 0.1112 0.0585 0.7438 0.062 Uiso 1 1 calc R
C18 C 0.0667(3) 0.1639(4) 0.7956(2) 0.0544(13) Uani 1 1 d .
H18 H 0.0212 0.1232 0.8001 0.065 Uiso 1 1 calc R
C19 C 0.0784(2) 0.2603(3) 0.82199(19) 0.0452(11) Uani 1 1 d .
H19 H 0.0397 0.2866 0.8435 0.054 Uiso 1 1 calc R
C20 C 0.1457(2) 0.3204(3) 0.81794(17) 0.0337(9) Uani 1 1 d .
C21 C 0.2465(3) 0.1368(3) 0.7195(2) 0.0471(11) Uani 1 1 d .
H21 H 0.2834 0.1933 0.7120 0.057 Uiso 1 1 calc R
C22 C 0.1976(3) 0.0951(5) 0.6514(3) 0.114(2) Uani 1 1 d .
H22A H 0.1620 0.0380 0.6571 0.170 Uiso 1 1 calc R
H22B H 0.2372 0.0710 0.6280 0.170 Uiso 1 1 calc R
H22C H 0.1622 0.1494 0.6253 0.170 Uiso 1 1 calc R
C23 C 0.3040(4) 0.0556(4) 0.7619(3) 0.109(2) Uani 1 1 d .
H23A H 0.3414 0.0876 0.8020 0.163 Uiso 1 1 calc R
H23B H 0.3378 0.0239 0.7360 0.163 Uiso 1 1 calc R
H23C H 0.2696 0.0031 0.7749 0.163 Uiso 1 1 calc R
C24 C 0.1553(2) 0.4268(3) 0.84788(19) 0.0420(10) Uani 1 1 d .
H24 H 0.2059 0.4593 0.8397 0.050 Uiso 1 1 calc R
C25 C 0.0788(3) 0.4930(3) 0.8148(2) 0.0668(14) Uani 1 1 d .
H25A H 0.0698 0.4941 0.7665 0.100 Uiso 1 1 calc R
H25B H 0.0885 0.5629 0.8324 0.100 Uiso 1 1 calc R
H25C H 0.0288 0.4646 0.8243 0.100 Uiso 1 1 calc R
C26 C 0.1690(3) 0.4233(4) 0.9229(2) 0.0640(13) Uani 1 1 d .
H26A H 0.1178 0.3984 0.9319 0.096 Uiso 1 1 calc R
H26B H 0.1822 0.4923 0.9415 0.096 Uiso 1 1 calc R
H26C H 0.2160 0.3772 0.9435 0.096 Uiso 1 1 calc R
C27 C 0.1558(2) 0.5917(3) 0.63241(16) 0.0280(8) Uani 1 1 d .
C28 C 0.1176(2) 0.6826(3) 0.59450(17) 0.0351(9) Uani 1 1 d .
C29 C 0.1635(3) 0.7715(3) 0.59091(19) 0.0462(11) Uani 1 1 d .
H29 H 0.2207 0.7761 0.6173 0.055 Uiso 1 1 calc R
C30 C 0.1279(3) 0.8525(3) 0.5501(2) 0.0581(13) Uani 1 1 d .
H30 H 0.1603 0.9121 0.5488 0.070 Uiso 1 1 calc R
C31 C 0.0454(3) 0.8465(3) 0.5113(2) 0.0599(13) Uani 1 1 d .
H31 H 0.0212 0.9011 0.4820 0.072 Uiso 1 1 calc R
C32 C -0.0022(3) 0.7621(3) 0.5148(2) 0.0528(12) Uani 1 1 d .
H32 H -0.0595 0.7600 0.4885 0.063 Uiso 1 1 calc R
C33 C 0.0313(2) 0.6790(3) 0.55599(17) 0.0370(10) Uani 1 1 d .
C34 C -0.0213(2) 0.5901(3) 0.55890(17) 0.0351(9) Uani 1 1 d .
C35 C -0.1081(2) 0.5861(3) 0.52636(18) 0.0474(11) Uani 1 1 d .
H35 H -0.1345 0.6431 0.5005 0.057 Uiso 1 1 calc R
C36 C -0.1556(3) 0.5030(4) 0.5307(2) 0.0543(12) Uani 1 1 d .
H36 H -0.2140 0.5023 0.5073 0.065 Uiso 1 1 calc R
C37 C -0.1194(2) 0.4192(4) 0.5691(2) 0.0508(11) Uani 1 1 d .
H37 H -0.1531 0.3620 0.5728 0.061 Uiso 1 1 calc R
C38 C -0.0346(2) 0.4191(3) 0.60184(18) 0.0410(10) Uani 1 1 d .
H38 H -0.0094 0.3616 0.6279 0.049 Uiso 1 1 calc R
C39 C 0.0146(2) 0.5038(3) 0.59678(17) 0.0307(9) Uani 1 1 d .
C40 C 0.1035(2) 0.5027(3) 0.63120(16) 0.0280(8) Uani 1 1 d .
C42 C 0.2982(2) 0.6539(3) 0.69141(18) 0.0324(9) Uani 1 1 d .
C43 C 0.2983(2) 0.7094(3) 0.74872(18) 0.0360(10) Uani 1 1 d .
C44 C 0.3615(3) 0.7829(3) 0.7718(2) 0.0475(11) Uani 1 1 d .
H44 H 0.3623 0.8226 0.8099 0.057 Uiso 1 1 calc R
C45 C 0.4224(3) 0.7986(3) 0.7405(2) 0.0495(12) Uani 1 1 d .
H45 H 0.4643 0.8496 0.7564 0.059 Uiso 1 1 calc R
C46 C 0.4228(2) 0.7405(3) 0.6859(2) 0.0443(11) Uani 1 1 d .
H46 H 0.4659 0.7513 0.6652 0.053 Uiso 1 1 calc R
C47 C 0.3617(2) 0.6660(3) 0.66026(19) 0.0371(10) Uani 1 1 d .
C48 C 0.2339(3) 0.6917(3) 0.78607(19) 0.0442(11) Uani 1 1 d .
H48 H 0.2019 0.6282 0.7675 0.053 Uiso 1 1 calc R
C49 C 0.2755(3) 0.6736(3) 0.86054(19) 0.0583(13) Uani 1 1 d .
H49A H 0.3162 0.6174 0.8664 0.087 Uiso 1 1 calc R
H49B H 0.2324 0.6558 0.8821 0.087 Uiso 1 1 calc R
H49C H 0.3048 0.7361 0.8808 0.087 Uiso 1 1 calc R
C50 C 0.1700(3) 0.7795(3) 0.7759(2) 0.0643(13) Uani 1 1 d .
H50A H 0.1986 0.8417 0.7973 0.097 Uiso 1 1 calc R
H50B H 0.1255 0.7610 0.7960 0.097 Uiso 1 1 calc R
H50C H 0.1450 0.7919 0.7281 0.097 Uiso 1 1 calc R
C51 C 0.3641(3) 0.6042(3) 0.59991(19) 0.0445(11) Uani 1 1 d .
H51 H 0.3222 0.5474 0.5946 0.053 Uiso 1 1 calc R
C52 C 0.3382(3) 0.6684(3) 0.5365(2) 0.0584(13) Uani 1 1 d .
H52A H 0.2804 0.6932 0.5290 0.088 Uiso 1 1 calc R
H52B H 0.3410 0.6263 0.4985 0.088 Uiso 1 1 calc R
H52C H 0.3764 0.7269 0.5411 0.088 Uiso 1 1 calc R
C53 C 0.4507(3) 0.5555(3) 0.6090(2) 0.0616(13) Uani 1 1 d .
H53A H 0.4931 0.6095 0.6137 0.092 Uiso 1 1 calc R
H53B H 0.4490 0.5132 0.5701 0.092 Uiso 1 1 calc R
H53C H 0.4655 0.5127 0.6492 0.092 Uiso 1 1 calc R
Cl1 Cl 0.29111(7) 0.33602(8) 0.61332(5) 0.0485(3) Uani 1 1 d .
Fe1 Fe 0.26071(3) 0.42470(4) 0.69464(2) 0.02895(15) Uani 1 1 d .
N1 N 0.27084(16) 0.3414(2) 0.77908(13) 0.0261(7) Uani 1 1 d .
N2 N 0.23567(16) 0.5746(2) 0.66867(13) 0.0292(7) Uani 1 1 d .
O1 O 0.37151(14) 0.46640(18) 0.75065(12) 0.0381(7) Uani 1 1 d .
O2 O 0.13765(13) 0.42310(18) 0.66382(11) 0.0347(6) Uani 1 1 d .

loop_
_atom_site_aniso_label
_atom_site_aniso_U_11
_atom_site_aniso_U_22
_atom_site_aniso_U_33
_atom_site_aniso_U_23
_atom_site_aniso_U_13
_atom_site_aniso_U_12
C1 0.023(2) 0.0234(19) 0.031(2) 0.0013(16) 0.0091(16) 0.0024(15)
C2 0.027(2) 0.028(2) 0.029(2) 0.0018(16) 0.0121(16) 0.0047(16)
C3 0.029(2) 0.046(2) 0.038(2) 0.0130(19) 0.0064(18) 0.0007(18)
C4 0.039(2) 0.048(3) 0.047(3) 0.016(2) 0.016(2) 0.004(2)
C5 0.050(3) 0.057(3) 0.032(2) 0.016(2) 0.010(2) 0.014(2)
C6 0.035(2) 0.048(3) 0.033(2) 0.0024(19) 0.0059(19) 0.009(2)
C7 0.027(2) 0.031(2) 0.029(2) 0.0007(17) 0.0083(17) 0.0095(17)
C8 0.026(2) 0.035(2) 0.033(2) -0.0070(18) 0.0095(17) 0.0033(18)
C9 0.038(2) 0.054(3) 0.037(2) -0.009(2) 0.004(2) -0.004(2)
C10 0.036(3) 0.057(3) 0.055(3) -0.016(2) 0.002(2) -0.007(2)
C11 0.036(2) 0.038(2) 0.062(3) -0.011(2) 0.017(2) -0.015(2)
C12 0.037(2) 0.031(2) 0.042(2) -0.0011(18) 0.0122(19) -0.0048(18)
C13 0.023(2) 0.026(2) 0.041(2) -0.0013(17) 0.0122(17) 0.0023(16)
C14 0.0241(19) 0.0234(19) 0.031(2) 0.0022(17) 0.0069(16) 0.0013(16)
C15 0.025(2) 0.028(2) 0.031(2) 0.0110(16) 0.0043(17) -0.0055(16)
C16 0.040(2) 0.030(2) 0.034(2) 0.0027(18) 0.0071(19) -0.0077(18)
C17 0.063(3) 0.046(3) 0.046(3) -0.006(2) 0.017(2) -0.029(2)
C18 0.048(3) 0.075(3) 0.041(3) -0.004(2) 0.014(2) -0.036(3)
C19 0.032(2) 0.065(3) 0.040(2) -0.002(2) 0.0133(19) -0.014(2)
C20 0.025(2) 0.044(2) 0.032(2) 0.0027(18) 0.0078(17) -0.0037(18)
C21 0.057(3) 0.032(2) 0.057(3) -0.008(2) 0.022(2) -0.014(2)
C22 0.098(4) 0.166(6) 0.094(4) -0.091(4) 0.056(4) -0.073(4)
C23 0.132(5) 0.068(4) 0.158(6) 0.042(4) 0.091(5) 0.048(4)
C24 0.034(2) 0.049(3) 0.050(3) -0.002(2) 0.0221(19) -0.002(2)
C25 0.066(3) 0.071(3) 0.064(3) 0.009(3) 0.020(3) 0.025(3)
C26 0.057(3) 0.071(3) 0.057(3) -0.016(3) 0.006(2) 0.006(3)
C27 0.032(2) 0.029(2) 0.0247(19) -0.0011(16) 0.0112(16) 0.0024(17)
C28 0.043(2) 0.031(2) 0.032(2) 0.0024(17) 0.0128(19) 0.0050(19)
C29 0.056(3) 0.037(2) 0.041(2) 0.006(2) 0.007(2) 0.003(2)
C30 0.079(4) 0.038(3) 0.056(3) 0.012(2) 0.019(3) 0.003(2)
C31 0.083(4) 0.045(3) 0.050(3) 0.013(2) 0.015(3) 0.030(3)
C32 0.059(3) 0.056(3) 0.039(3) 0.008(2) 0.008(2) 0.023(3)
C33 0.046(3) 0.037(2) 0.028(2) -0.0013(18) 0.0119(19) 0.016(2)
C34 0.034(2) 0.045(3) 0.025(2) -0.0063(18) 0.0078(17) 0.0099(19)
C35 0.040(2) 0.058(3) 0.037(2) -0.006(2) -0.0003(19) 0.019(2)
C36 0.025(2) 0.075(3) 0.055(3) -0.012(3) -0.001(2) 0.005(2)
C37 0.034(2) 0.065(3) 0.050(3) -0.008(2) 0.007(2) -0.007(2)
C38 0.033(2) 0.049(3) 0.039(2) -0.002(2) 0.0071(18) 0.003(2)
C39 0.028(2) 0.038(2) 0.027(2) -0.0059(17) 0.0098(17) 0.0023(18)
C40 0.032(2) 0.030(2) 0.0228(19) 0.0000(16) 0.0086(17) 0.0028(17)
C42 0.033(2) 0.028(2) 0.033(2) 0.0034(17) 0.0039(18) -0.0007(17)
C43 0.038(2) 0.030(2) 0.039(2) 0.0011(18) 0.0100(19) -0.0003(18)
C44 0.060(3) 0.038(3) 0.044(3) -0.010(2) 0.014(2) -0.010(2)
C45 0.057(3) 0.036(2) 0.056(3) -0.006(2) 0.017(2) -0.018(2)
C46 0.049(3) 0.034(2) 0.053(3) 0.001(2) 0.019(2) -0.014(2)
C47 0.040(2) 0.030(2) 0.040(2) 0.0025(18) 0.0094(19) -0.0042(18)
C48 0.051(3) 0.038(2) 0.046(3) -0.009(2) 0.017(2) -0.010(2)
C49 0.070(3) 0.065(3) 0.043(3) -0.003(2) 0.021(2) -0.007(3)
C50 0.064(3) 0.069(3) 0.067(3) -0.006(3) 0.030(3) 0.002(3)
C51 0.052(3) 0.041(3) 0.046(3) -0.009(2) 0.023(2) -0.019(2)
C52 0.064(3) 0.070(3) 0.043(3) -0.004(2) 0.020(2) -0.020(3)
C53 0.079(4) 0.050(3) 0.064(3) -0.007(2) 0.034(3) -0.002(2)
Cl1 0.0637(7) 0.0439(6) 0.0434(6) 0.0056(5) 0.0243(5) 0.0123(5)
Fe1 0.0267(3) 0.0294(3) 0.0292(3) 0.0049(3) 0.0057(2) -0.0007(2)
N1 0.0241(16) 0.0251(16) 0.0294(17) 0.0035(13) 0.0085(13) -0.0004(13)
N2 0.0295(17) 0.0280(16) 0.0295(16) 0.0010(14) 0.0077(13) -0.0049(14)
O1 0.0304(15) 0.0445(16) 0.0366(15) 0.0144(13) 0.0054(12) -0.0077(12)
O2 0.0303(14) 0.0326(14) 0.0370(14) 0.0065(13) 0.0035(11) -0.0008(12)

loop_
_atom_type_symbol
_atom_type_description
_atom_type_scat_dispersion_real
_atom_type_scat_dispersion_imag
_atom_type_scat_source
C C 0.0033 0.0016 'International Tables Vol C Tables 4.2.6.8 and 6.1.1.4'
H H 0.0000 0.0000 'International Tables Vol C Tables 4.2.6.8 and 6.1.1.4'
N N 0.0061 0.0033 'International Tables Vol C Tables 4.2.6.8 and 6.1.1.4'
O O 0.0106 0.0060 'International Tables Vol C Tables 4.2.6.8 and 6.1.1.4'
Cl Cl 0.1484 0.1585 'International Tables Vol C Tables 4.2.6.8 and 6.1.1.4'
Fe Fe 0.3463 0.8444 'International Tables Vol C Tables 4.2.6.8 and 6.1.1.4'

loop_
_geom_angle_atom_site_label_1
_geom_angle_atom_site_label_2
_geom_angle_atom_site_label_3
_geom_angle
N1 C1 C14 111.1(3)
N1 C1 C2 130.3(3)
C14 C1 C2 118.6(3)
C3 C2 C7 118.2(3)
C3 C2 C1 123.3(3)
C7 C2 C1 118.4(3)
C4 C3 C2 122.0(3)
C4 C3 H3 119.0
C2 C3 H3 119.0
C3 C4 C5 119.6(4)
C3 C4 H4 120.2
C5 C4 H4 120.2
C6 C5 C4 119.8(4)
C6 C5 H5 120.1
C4 C5 H5 120.1
C5 C6 C7 122.6(4)
C5 C6 H6 118.7
C7 C6 H6 118.7
C6 C7 C2 117.7(3)
C6 C7 C8 120.7(3)
C2 C7 C8 121.6(3)
C13 C8 C9 116.6(4)
C13 C8 C7 119.9(3)
C9 C8 C7 123.5(3)
C10 C9 C8 120.9(4)
C10 C9 H9 119.6
C8 C9 H9 119.6
C9 C10 C11 121.8(4)
C9 C10 H10 119.1
C11 C10 H10 119.1
C12 C11 C10 118.6(4)
C12 C11 H11 120.7
C10 C11 H11 120.7
C11 C12 C13 120.3(4)
C11 C12 H12 119.9
C13 C12 H12 119.9
C12 C13 C8 121.8(3)
C12 C13 C14 119.1(3)
C8 C13 C14 119.1(3)
O1 C14 C1 117.8(3)
O1 C14 C13 120.1(3)
C1 C14 C13 122.0(3)
C20 C15 C16 121.5(3)
C20 C15 N1 119.8(3)
C16 C15 N1 118.6(3)
C17 C16 C15 117.4(4)
C17 C16 C21 119.4(4)
C15 C16 C21 123.2(3)
C18 C17 C16 121.2(4)
C18 C17 H17 119.4
C16 C17 H17 119.4
C19 C18 C17 120.3(4)
C19 C18 H18 119.8
C17 C18 H18 119.8
C18 C19 C20 121.2(4)
C18 C19 H19 119.4
C20 C19 H19 119.4
C19 C20 C15 118.3(4)
C19 C20 C24 118.8(4)
C15 C20 C24 122.9(3)
C16 C21 C22 111.8(4)
C16 C21 C23 111.2(4)
C22 C21 C23 111.6(4)
C16 C21 H21 107.3
C22 C21 H21 107.3
C23 C21 H21 107.3
C21 C22 H22A 109.5
C21 C22 H22B 109.5
H22A C22 H22B 109.5
C21 C22 H22C 109.5
H22A C22 H22C 109.5
H22B C22 H22C 109.5
C21 C23 H23A 109.5
C21 C23 H23B 109.5
H23A C23 H23B 109.5
C21 C23 H23C 109.5
H23A C23 H23C 109.5
H23B C23 H23C 109.5
C20 C24 C26 111.6(3)
C20 C24 C25 111.1(3)
C26 C24 C25 109.9(3)
C20 C24 H24 108.1
C26 C24 H24 108.1
C25 C24 H24 108.1
C24 C25 H25A 109.5
C24 C25 H25B 109.5
H25A C25 H25B 109.5
C24 C25 H25C 109.5
H25A C25 H25C 109.5
H25B C25 H25C 109.5
C24 C26 H26A 109.5
C24 C26 H26B 109.5
H26A C26 H26B 109.5
C24 C26 H26C 109.5
H26A C26 H26C 109.5
H26B C26 H26C 109.5
N2 C27 C40 111.4(3)
N2 C27 C28 129.9(3)
C40 C27 C28 118.6(3)
C29 C28 C33 118.0(3)
C29 C28 C27 123.0(3)
C33 C28 C27 118.9(3)
C30 C29 C28 121.8(4)
C30 C29 H29 119.1
C28 C29 H29 119.1
C31 C30 C29 119.7(4)
C31 C30 H30 120.2
C29 C30 H30 120.2
C32 C31 C30 120.2(4)
C32 C31 H31 119.9
C30 C31 H31 119.9
C31 C32 C33 121.8(4)
C31 C32 H32 119.1
C33 C32 H32 119.1
C32 C33 C28 118.4(4)
C32 C33 C34 120.5(4)
C28 C33 C34 121.0(3)
C35 C34 C39 116.7(4)
C35 C34 C33 123.3(4)
C39 C34 C33 120.0(3)
C36 C35 C34 122.0(4)
C36 C35 H35 119.0
C34 C35 H35 119.0
C35 C36 C37 120.5(4)
C35 C36 H36 119.8
C37 C36 H36 119.8
C38 C37 C36 119.8(4)
C38 C37 H37 120.1
C36 C37 H37 120.1
C37 C38 C39 119.9(4)
C37 C38 H38 120.1
C39 C38 H38 120.1
C38 C39 C34 121.1(3)
C38 C39 C40 119.3(3)
C34 C39 C40 119.6(3)
O2 C40 C39 120.3(3)
O2 C40 C27 118.2(3)
C39 C40 C27 121.5(3)
C47 C42 C43 121.9(3)
C47 C42 N2 119.5(3)
C43 C42 N2 118.3(3)
C44 C43 C42 117.6(4)
C44 C43 C48 119.7(4)
C42 C43 C48 122.7(3)
C45 C44 C43 121.3(4)
C45 C44 H44 119.4
C43 C44 H44 119.4
C46 C45 C44 120.0(4)
C46 C45 H45 120.0
C44 C45 H45 120.0
C45 C46 C47 121.8(4)
C45 C46 H46 119.1
C47 C46 H46 119.1
C46 C47 C42 117.4(4)
C46 C47 C51 120.1(4)
C42 C47 C51 122.6(3)
C43 C48 C49 112.0(3)
C43 C48 C50 112.2(3)
C49 C48 C50 110.1(3)
C43 C48 H48 107.4
C49 C48 H48 107.4
C50 C48 H48 107.4
C48 C49 H49A 109.5
C48 C49 H49B 109.5
H49A C49 H49B 109.5
C48 C49 H49C 109.5
H49A C49 H49C 109.5
H49B C49 H49C 109.5
C48 C50 H50A 109.5
C48 C50 H50B 109.5
H50A C50 H50B 109.5
C48 C50 H50C 109.5
H50A C50 H50C 109.5
H50B C50 H50C 109.5
C47 C51 C52 111.6(3)
C47 C51 C53 111.8(3)
C52 C51 C53 110.6(3)
C47 C51 H51 107.5
C52 C51 H51 107.5
C53 C51 H51 107.5
C51 C52 H52A 109.5
C51 C52 H52B 109.5
H52A C52 H52B 109.5
C51 C52 H52C 109.5
H52A C52 H52C 109.5
H52B C52 H52C 109.5
C51 C53 H53A 109.5
C51 C53 H53B 109.5
H53A C53 H53B 109.5
C51 C53 H53C 109.5
H53A C53 H53C 109.5
H53B C53 H53C 109.5
O1 Fe1 O2 156.01(11)
O1 Fe1 N2 88.58(10)
O2 Fe1 N2 79.08(10)
O1 Fe1 N1 78.60(10)
O2 Fe1 N1 95.39(10)
N2 Fe1 N1 134.46(11)
O1 Fe1 Cl1 102.75(8)
O2 Fe1 Cl1 100.91(8)
N2 Fe1 Cl1 111.50(8)
N1 Fe1 Cl1 113.92(8)
C1 N1 C15 123.9(3)
C1 N1 Fe1 115.0(2)
C15 N1 Fe1 121.0(2)
C27 N2 C42 124.3(3)
C27 N2 Fe1 113.7(2)
C42 N2 Fe1 121.9(2)
C14 O1 Fe1 117.2(2)
C40 O2 Fe1 115.1(2)

loop_
_geom_bond_atom_site_label_1
_geom_bond_atom_site_label_2
_geom_bond_distance
C1 N1 1.346(4)
C1 C14 1.440(4)
C1 C2 1.461(4)
C2 C3 1.402(5)
C2 C7 1.428(4)
C3 C4 1.377(5)
C3 H3 0.9500
C4 C5 1.385(5)
C4 H4 0.9500
C5 C6 1.365(5)
C5 H5 0.9500
C6 C7 1.404(5)
C6 H6 0.9500
C7 C8 1.462(5)
C8 C13 1.403(5)
C8 C9 1.407(5)
C9 C10 1.370(5)
C9 H9 0.9500
C10 C11 1.393(5)
C10 H10 0.9500
C11 C12 1.370(5)
C11 H11 0.9500
C12 C13 1.397(5)
C12 H12 0.9500
C13 C14 1.441(4)
C14 O1 1.281(4)
C15 C20 1.398(5)
C15 C16 1.407(5)
C15 N1 1.444(4)
C16 C17 1.395(5)
C16 C21 1.511(5)
C17 C18 1.380(6)
C17 H17 0.9500
C18 C19 1.366(5)
C18 H18 0.9500
C19 C20 1.389(5)
C19 H19 0.9500
C20 C24 1.513(5)
C21 C22 1.523(5)
C21 C23 1.526(6)
C21 H21 1.0000
C22 H22A 0.9800
C22 H22B 0.9800
C22 H22C 0.9800
C23 H23A 0.9800
C23 H23B 0.9800
C23 H23C 0.9800
C24 C26 1.522(5)
C24 C25 1.525(5)
C24 H24 1.0000
C25 H25A 0.9800
C25 H25B 0.9800
C25 H25C 0.9800
C26 H26A 0.9800
C26 H26B 0.9800
C26 H26C 0.9800
C27 N2 1.340(4)
C27 C40 1.447(5)
C27 C28 1.466(5)
C28 C29 1.403(5)
C28 C33 1.425(5)
C29 C30 1.379(5)
C29 H29 0.9500
C30 C31 1.376(6)
C30 H30 0.9500
C31 C32 1.370(6)
C31 H31 0.9500
C32 C33 1.397(5)
C32 H32 0.9500
C33 C34 1.463(5)
C34 C35 1.403(5)
C34 C39 1.407(5)
C35 C36 1.360(6)
C35 H35 0.9500
C36 C37 1.386(6)
C36 H36 0.9500
C37 C38 1.373(5)
C37 H37 0.9500
C38 C39 1.397(5)
C38 H38 0.9500
C39 C40 1.439(4)
C40 O2 1.282(4)
C42 C47 1.402(5)
C42 C43 1.403(5)
C42 N2 1.444(4)
C43 C44 1.400(5)
C43 C48 1.516(5)
C44 C45 1.374(5)
C44 H44 0.9500
C45 C46 1.374(5)
C45 H45 0.9500
C46 C47 1.395(5)
C46 H46 0.9500
C47 C51 1.511(5)
C48 C49 1.530(5)
C48 C50 1.534(5)
C48 H48 1.0000
C49 H49A 0.9800
C49 H49B 0.9800
C49 H49C 0.9800
C50 H50A 0.9800
C50 H50B 0.9800
C50 H50C 0.9800
C51 C52 1.524(5)
C51 C53 1.532(5)
C51 H51 1.0000
C52 H52A 0.9800
C52 H52B 0.9800
C52 H52C 0.9800
C53 H53A 0.9800
C53 H53B 0.9800
C53 H53C 0.9800
Cl1 Fe1 2.2378(11)
Fe1 O1 1.947(2)
Fe1 O2 1.953(2)
Fe1 N2 2.042(3)
Fe1 N1 2.043(3)
